data_9003891
loop_
_publ_author_name
'Peterson, R. C.'
'Hammarstrom, J. M.'
'Seal, R. R.'

_publ_section_title
;Alpersite (Mg,Cu)SO4*7H2O, a new mineral of the melanterite group, and
 cuprian pentahydrite: Their occurrence within mine waste Locality: Miami,
 Arizona, USA
;
_journal_name_full 'American Mineralogist'
_journal_page_first 261
_journal_page_last 269
_journal_paper_doi 10.2138/am.2006.1911
_journal_volume 91
_journal_year 2006
_chemical_compound_source 'Miami, Arizona, USA'
_chemical_formula_sum 'Cu0.445 H14 Mg0.555 O11 S'
_chemical_name_mineral Alpersite
_space_group_IT_number 14
_symmetry_space_group_name_Hall '-P 2ybc'
_symmetry_space_group_name_H-M 'P 1 21/c 1'
_cell_angle_alpha 90
_cell_angle_beta 105.872
_cell_angle_gamma 90
_cell_formula_units_Z 4
_cell_length_a 14.189
_cell_length_b 6.547
_cell_length_c 10.830
_cell_volume 967.701
_database_code_amcsd 0004015
_exptl_crystal_density_diffrn 1.812
_cod_original_formula_sum '(Mg.555 Cu.445) S O11 H14'
_cod_database_code 9003891

loop_
_space_group_symop_operation_xyz
x,y,z
x,1/2-y,1/2+z
-x,1/2+y,1/2-z
-x,-y,-z

loop_
_atom_site_aniso_label
_atom_site_aniso_U_11
_atom_site_aniso_U_22
_atom_site_aniso_U_33
_atom_site_aniso_U_12
_atom_site_aniso_U_13
_atom_site_aniso_U_23
Mg1 0.02700 0.02400 0.03500 0.00300 0.01000 0.00400
Cu1 0.02700 0.02400 0.03500 0.00300 0.01000 0.00400
Mg2 0.02900 0.03000 0.02470 0.00440 0.00640 0.00190
Cu2 0.02900 0.03000 0.02470 0.00440 0.00640 0.00190
S 0.03070 0.03100 0.03630 0.00060 0.01020 0.00030
O1 0.04900 0.04600 0.03000 0.00700 0.00800 0.00100
O2 0.04800 0.05000 0.05900 0.01500 0.03300 0.01200
O3 0.04700 0.04400 0.05000 0.01800 0.00900 0.01100
O4 0.05000 0.03600 0.05500 0.00800 0.00900 0.00700
Wat1 0.06700 0.06300 0.06400 0.03000 0.03700 0.02400
Wat2 0.05100 0.04300 0.04600 0.00400 0.00300 0.00300
Wat3 0.04500 0.03400 0.05000 0.00300 0.01100 0.00800
Wat4 0.04300 0.04800 0.03600 0.00400 0.01300 0.00100
Wat5 0.04900 0.04000 0.04300 0.00700 0.00700 0.00700
Wat6 0.05100 0.05300 0.04500 0.00800 0.00600 0.00700
Wat7 0.04900 0.03600 0.04900 0.00100 0.00800 0.00400

loop_
_atom_site_label
_atom_site_fract_x
_atom_site_fract_y
_atom_site_fract_z
_atom_site_occupancy
_atom_site_type_symbol
_atom_site_attached_hydrogens
Mg1 0.00000 0.00000 0.00000 0.84500 Mg 0
Cu1 0.00000 0.00000 0.00000 0.15500 Cu 0
Mg2 0.50000 0.50000 0.00000 0.26500 Mg 0
Cu2 0.50000 0.50000 0.00000 0.73500 Cu 0
S 0.22865 0.46720 0.17410 1.00000 S 0
O1 0.20170 0.46910 0.03210 1.00000 O 0
O2 0.14440 0.54310 0.21810 1.00000 O 0
O3 0.31520 0.60280 0.22400 1.00000 O 0
O4 0.25380 0.25690 0.22210 1.00000 O 0
Wat1 0.10570 0.37890 0.42560 1.00000 O 2
Wat2 0.10470 0.95620 0.17730 1.00000 O 2
Wat3 0.02860 0.79110 0.43000 1.00000 O 2
Wat4 0.48140 0.45300 0.17370 1.00000 O 2
Wat5 0.42940 0.26450 0.43910 1.00000 O 2
Wat6 0.34800 0.83900 0.44130 1.00000 O 2
Wat7 0.36820 0.00850 0.11310 1.00000 O 2

loop_
_cod_changelog_entry_id
_cod_changelog_entry_author
_cod_changelog_entry_date
_cod_changelog_entry_text
1
;cod-tools version 3.8.0
Id: cif_guess_AMCSD_atom_types 9574 2023-05-10 09:00:05Z saulius
;
2023-05-10T18:48:33+03:00
;Derived atom types and hydrogen counts
from atom names that follow the AMCSD naming convention
(Wat == water, O-H == hydroxyl).
;

loop_
_cod_related_entry_id
_cod_related_entry_database
_cod_related_entry_code
1 AMCSD 0004015
